data_7054493
loop_
_publ_author_name
'Bo, Qi-Bing'
'Pang, Juan-Juan'
'Wang, Hong-Yan'
'Fan, Chun-Hua'
'Zhang, Zhen-Wei'

_publ_section_title
;
 In situ solvent and counteranion-induced synthesis, structural
 characterization and photoluminescence properties of Pb-based MOFs
;
_journal_issue 1
_journal_name_full 'New J. Chem.'
_journal_page_first 431
_journal_paper_doi 10.1039/C4NJ01506A
_journal_volume 39
_journal_year 2015
_chemical_formula_sum 'C24 H24 O9 Pb3'
_chemical_formula_weight 1078.00
_chemical_name_systematic
; 
 ? 
;
_space_group_IT_number 14
_symmetry_cell_setting monoclinic
_symmetry_space_group_name_Hall '-P 2ybc'
_symmetry_space_group_name_H-M 'P 1 21/c 1'
_atom_sites_solution_hydrogens geom
_atom_sites_solution_primary direct
_atom_sites_solution_secondary difmap
_audit_creation_method SHELXL-97
_cell_angle_alpha 90.00
_cell_angle_beta 99.723(4)
_cell_angle_gamma 90.00
_cell_formula_units_Z 4
_cell_length_a 18.7933(9)
_cell_length_b 17.7755(6)
_cell_length_c 8.2471(3)
_cell_measurement_reflns_used 4315
_cell_measurement_temperature 293(2)
_cell_measurement_theta_max 27.8990
_cell_measurement_theta_min 3.2730
_cell_volume 2715.45(19)
_computing_data_collection
;
CrysAlisPro, Agilent Technologies,
Version 1.171.37.31 (release 14-01-2014 CrysAlis171 .NET)
(compiled Jan 14 2014,18:38:05)
;
_computing_molecular_graphics 'Olex2 (Dolomanov et al., 2009)'
_computing_publication_material 'Olex2 (Dolomanov et al., 2009)'
_computing_structure_refinement 'SHELXL-97 (Sheldrick, 1997)'
_computing_structure_solution 'SHELXS-97 (Sheldrick, 1990)'
_diffrn_ambient_temperature 293(2)
_diffrn_measured_fraction_theta_full 0.996
_diffrn_measured_fraction_theta_max 0.996
_diffrn_measurement_device_type 'Xcalibur, Eos, Gemini'
_diffrn_radiation_monochromator graphite
_diffrn_radiation_source 'fine-focus sealed tube'
_diffrn_radiation_type MoK\a
_diffrn_radiation_wavelength 0.71073
_diffrn_reflns_av_R_equivalents 0.0885
_diffrn_reflns_av_unetI/netI 0.0999
_diffrn_reflns_limit_h_max 23
_diffrn_reflns_limit_h_min -20
_diffrn_reflns_limit_k_max 22
_diffrn_reflns_limit_k_min -21
_diffrn_reflns_limit_l_max 10
_diffrn_reflns_limit_l_min -10
_diffrn_reflns_number 16537
_diffrn_reflns_theta_full 26.37
_diffrn_reflns_theta_max 26.37
_diffrn_reflns_theta_min 3.12
_exptl_absorpt_coefficient_mu 18.602
_exptl_absorpt_correction_T_max 0.2137
_exptl_absorpt_correction_T_min 0.0613
_exptl_absorpt_correction_type multi-scan
_exptl_absorpt_process_details
;
CrysAlisPro, Agilent Technologies,
Version 1.171.37.31 (release 14-01-2014 CrysAlis171 .NET)
(compiled Jan 14 2014,18:38:05)
Empirical absorption correction using spherical harmonics,
 implemented in SCALE3 ABSPACK scaling algorithm.
;
_exptl_crystal_colour white
_exptl_crystal_density_diffrn 2.637
_exptl_crystal_density_method 'not measured'
_exptl_crystal_description sheet-like
_exptl_crystal_F_000 1944
_exptl_crystal_size_max 0.34
_exptl_crystal_size_mid 0.18
_exptl_crystal_size_min 0.12
_refine_diff_density_max 4.763
_refine_diff_density_min -2.910
_refine_diff_density_rms 0.386
_refine_ls_extinction_method none
_refine_ls_goodness_of_fit_ref 1.029
_refine_ls_hydrogen_treatment constr
_refine_ls_matrix_type full
_refine_ls_number_parameters 283
_refine_ls_number_reflns 5542
_refine_ls_number_restraints 0
_refine_ls_restrained_S_all 1.029
_refine_ls_R_factor_all 0.0975
_refine_ls_R_factor_gt 0.0599
_refine_ls_shift/su_max 0.001
_refine_ls_shift/su_mean 0.000
_refine_ls_structure_factor_coef Fsqd
_refine_ls_weighting_details 'calc w=1/[\s^2^(Fo^2^)+(0.0721P)^2^+0.0000P] where P=(Fo^2^+2Fc^2^)/3'
_refine_ls_weighting_scheme calc
_refine_ls_wR_factor_gt 0.1319
_refine_ls_wR_factor_ref 0.1551
_reflns_number_gt 3824
_reflns_number_total 5542
_reflns_threshold_expression >2sigma(I)
_cod_data_source_file c4nj01506a2.cif
_cod_data_source_block Pb2
_cod_depositor_comments
;
The following automatic conversions were performed:

'_symmetry_cell_setting' value 'Monoclinic' changed to 'monoclinic'
according to
/usr/data/users/saulius/crontab/automatic-downloads/rss-feeds/RSC/lib/dictionaries/cif_core.dic
dictionary named 'cif_core.dic' version 2.4.2 from 2011-04-26.

Automatic conversion script
Id: cif_fix_values 2827 2014-09-09 07:05:25Z andrius 

 Adding full bibliography for 7054492--7054494.cif.
;
_cod_original_cell_volume 2715.46(19)
_cod_original_sg_symbol_H-M P21/c
_cod_database_code 7054493

loop_
_symmetry_equiv_pos_as_xyz
'x, y, z'
'-x, y+1/2, -z+1/2'
'-x, -y, -z'
'x, -y-1/2, z-1/2'

loop_
_atom_site_label
_atom_site_type_symbol
_atom_site_fract_x
_atom_site_fract_y
_atom_site_fract_z
_atom_site_U_iso_or_equiv
_atom_site_adp_type
_atom_site_occupancy
_atom_site_symmetry_multiplicity
_atom_site_calc_flag
_atom_site_refinement_flags
Pb1 Pb 0.18177(3) 0.51952(2) 0.04343(5) 0.02739(12) Uani 1 1 d .
Pb2 Pb 0.01333(3) 0.45338(2) 0.20498(5) 0.02699(12) Uani 1 1 d .
Pb3 Pb 0.05987(3) 0.65952(2) 0.16916(6) 0.03468(14) Uani 1 1 d .
O9 O 0.0616(4) 0.5459(4) 0.0430(8) 0.0237(19) Uani 1 1 d .
O6 O -0.1025(5) 0.5103(4) 0.2604(9) 0.033(2) Uani 1 1 d .
O1 O 0.1631(5) 0.5701(5) 0.3096(9) 0.044(3) Uani 1 1 d .
O5 O -0.0113(5) 0.5844(5) 0.3627(9) 0.038(2) Uani 1 1 d .
C16 C -0.2014(7) 0.6131(6) 0.3554(13) 0.028(3) Uani 1 1 d .
H16 H -0.2166 0.5634 0.3408 0.034 Uiso 1 1 calc R
O2 O 0.2792(6) 0.5651(6) 0.3018(11) 0.062(3) Uani 1 1 d .
C4 C 0.1879(7) 0.6374(6) 0.6231(13) 0.030(3) Uani 1 1 d .
H4 H 0.1402 0.6353 0.5698 0.036 Uiso 1 1 calc R
C15 C -0.1048(7) 0.7038(6) 0.3935(12) 0.029(3) Uani 1 1 d .
H15 H -0.0559 0.7148 0.4044 0.035 Uiso 1 1 calc R
C13 C -0.0789(7) 0.5705(7) 0.3287(13) 0.030(3) Uani 1 1 d .
C14 C -0.1295(7) 0.6310(7) 0.3635(14) 0.032(3) Uani 1 1 d .
C7 C 0.2758(8) 0.6645(6) 0.8635(14) 0.035(3) Uani 1 1 d .
H7 H 0.2856 0.6810 0.9720 0.042 Uiso 1 1 calc R
C3 C 0.3160(7) 0.6187(7) 0.6253(13) 0.036(3) Uani 1 1 d .
H3 H 0.3527 0.6052 0.5683 0.043 Uiso 1 1 calc R
C6 C 0.2050(7) 0.6631(7) 0.7835(13) 0.032(3) Uani 1 1 d .
C2 C 0.2434(8) 0.6152(7) 0.5451(12) 0.032(3) Uani 1 1 d .
C8 C 0.3332(7) 0.6419(7) 0.7867(15) 0.034(3) Uani 1 1 d .
C20 C -0.2521(7) 0.6708(7) 0.3693(14) 0.035(3) Uani 1 1 d .
C1 C 0.2282(9) 0.5827(7) 0.3740(16) 0.045(4) Uani 1 1 d .
C21 C -0.3306(8) 0.6475(7) 0.3646(18) 0.048(4) Uani 1 1 d .
C11 C 0.4124(9) 0.5946(10) 1.0398(16) 0.066(3) Uani 1 1 d .
H11B H 0.3807 0.6157 1.1075 0.099 Uiso 1 1 calc R
H11C H 0.4608 0.5934 1.1003 0.099 Uiso 1 1 calc R
H11A H 0.3972 0.5444 1.0084 0.099 Uiso 1 1 calc R
C9 C 0.4104(8) 0.6435(8) 0.8839(15) 0.043(4) Uani 1 1 d .
C12 C 0.4296(9) 0.7247(10) 0.9398(17) 0.066(3) Uani 1 1 d .
H12A H 0.4289 0.7562 0.8450 0.099 Uiso 1 1 calc R
H12C H 0.4769 0.7256 1.0054 0.099 Uiso 1 1 calc R
H12B H 0.3950 0.7428 1.0037 0.099 Uiso 1 1 calc R
C24 C -0.3816(9) 0.7140(9) 0.347(2) 0.075(3) Uani 1 1 d .
H24C H -0.3763 0.7407 0.4500 0.113 Uiso 1 1 calc R
H24A H -0.4304 0.6965 0.3181 0.113 Uiso 1 1 calc R
H24B H -0.3704 0.7471 0.2632 0.113 Uiso 1 1 calc R
C10 C 0.4660(9) 0.6165(11) 0.7820(17) 0.066(3) Uani 1 1 d .
H10A H 0.4530 0.5672 0.7393 0.099 Uiso 1 1 calc R
H10C H 0.5128 0.6146 0.8502 0.099 Uiso 1 1 calc R
H10B H 0.4673 0.6507 0.6925 0.099 Uiso 1 1 calc R
C22 C -0.3398(9) 0.6013(10) 0.521(2) 0.075(3) Uani 1 1 d .
H22A H -0.3059 0.5605 0.5347 0.113 Uiso 1 1 calc R
H22B H -0.3880 0.5817 0.5080 0.113 Uiso 1 1 calc R
H22C H -0.3310 0.6334 0.6157 0.113 Uiso 1 1 calc R
C23 C -0.3562(9) 0.5969(10) 0.212(2) 0.075(3) Uani 1 1 d .
H23B H -0.3550 0.6254 0.1133 0.113 Uiso 1 1 calc R
H23C H -0.4046 0.5801 0.2133 0.113 Uiso 1 1 calc R
H23A H -0.3248 0.5542 0.2144 0.113 Uiso 1 1 calc R
C18 C -0.1552(7) 0.7606(6) 0.4071(13) 0.027(3) Uani 1 1 d .
C17 C -0.1317(9) 0.8411(7) 0.4223(16) 0.0454(17) Uani 1 1 d .
C19 C -0.2269(8) 0.7427(6) 0.3941(15) 0.040(4) Uani 1 1 d .
H19 H -0.2598 0.7811 0.4024 0.048 Uiso 1 1 calc R
O7 O -0.0676(6) 0.8553(5) 0.4825(11) 0.0454(17) Uani 1 1 d .
O8 O -0.1764(5) 0.8920(5) 0.3730(10) 0.0454(17) Uani 1 1 d .
O3 O 0.1624(6) 0.6760(5) 1.0335(11) 0.0499(17) Uani 1 1 d .
O4 O 0.0803(6) 0.6858(5) 0.8097(11) 0.0499(17) Uani 1 1 d .
C5 C 0.1461(9) 0.6778(8) 0.8812(17) 0.0499(17) Uani 1 1 d .

loop_
_atom_site_aniso_label
_atom_site_aniso_U_11
_atom_site_aniso_U_22
_atom_site_aniso_U_33
_atom_site_aniso_U_23
_atom_site_aniso_U_13
_atom_site_aniso_U_12
Pb1 0.0250(3) 0.0228(2) 0.0342(2) 0.00019(18) 0.00426(19) 0.00166(19)
Pb2 0.0271(3) 0.0252(2) 0.0272(2) -0.00065(18) 0.00059(19) 0.0047(2)
Pb3 0.0366(3) 0.0232(2) 0.0466(3) -0.0147(2) 0.0136(2) -0.0066(2)
O9 0.020(4) 0.019(4) 0.033(4) 0.000(3) 0.010(3) 0.011(3)
O6 0.046(6) 0.024(4) 0.031(4) -0.012(3) 0.009(4) 0.004(4)
O1 0.032(6) 0.065(6) 0.033(4) 0.007(4) 0.001(4) -0.005(5)
O5 0.042(6) 0.031(4) 0.043(4) -0.004(4) 0.011(4) 0.008(4)
C16 0.025(7) 0.023(6) 0.033(6) -0.003(5) -0.003(5) 0.003(5)
O2 0.034(6) 0.097(8) 0.053(5) -0.031(6) 0.001(5) 0.014(6)
C4 0.031(8) 0.025(6) 0.030(6) 0.009(5) -0.006(5) -0.005(6)
C15 0.030(7) 0.020(6) 0.035(6) -0.016(5) 0.003(5) -0.004(5)
C13 0.022(7) 0.039(7) 0.028(6) -0.003(5) 0.001(5) -0.009(6)
C14 0.019(7) 0.030(6) 0.046(7) 0.000(6) 0.005(6) -0.001(5)
C7 0.049(9) 0.030(6) 0.027(6) -0.007(5) 0.005(6) -0.004(6)
C3 0.031(8) 0.040(7) 0.034(6) -0.002(6) -0.001(6) 0.000(6)
C6 0.025(7) 0.037(7) 0.032(6) 0.010(5) 0.003(5) -0.001(6)
C2 0.043(8) 0.033(6) 0.020(5) 0.007(5) 0.001(5) -0.012(6)
C8 0.020(7) 0.037(7) 0.049(7) 0.012(6) 0.013(6) 0.015(6)
C20 0.034(8) 0.024(6) 0.046(7) 0.006(5) 0.007(6) 0.001(6)
C1 0.050(10) 0.037(7) 0.050(8) 0.012(6) 0.011(7) 0.017(7)
C21 0.029(8) 0.030(7) 0.083(10) -0.003(7) 0.002(7) 0.009(6)
C11 0.039(6) 0.101(8) 0.052(5) 0.004(5) -0.007(4) -0.003(5)
C9 0.029(8) 0.052(8) 0.043(7) 0.001(6) -0.009(6) 0.005(7)
C12 0.039(6) 0.101(8) 0.052(5) 0.004(5) -0.007(4) -0.003(5)
C24 0.037(6) 0.067(6) 0.124(8) -0.007(6) 0.019(6) -0.006(5)
C10 0.039(6) 0.101(8) 0.052(5) 0.004(5) -0.007(4) -0.003(5)
C22 0.037(6) 0.067(6) 0.124(8) -0.007(6) 0.019(6) -0.006(5)
C23 0.037(6) 0.067(6) 0.124(8) -0.007(6) 0.019(6) -0.006(5)
C18 0.020(7) 0.028(6) 0.035(6) -0.001(5) 0.008(5) -0.001(5)
C17 0.050(4) 0.030(3) 0.056(3) -0.001(3) 0.007(3) -0.008(3)
C19 0.048(9) 0.017(6) 0.057(8) -0.009(5) 0.016(7) 0.010(6)
O7 0.050(4) 0.030(3) 0.056(3) -0.001(3) 0.007(3) -0.008(3)
O8 0.050(4) 0.030(3) 0.056(3) -0.001(3) 0.007(3) -0.008(3)
O3 0.046(4) 0.045(3) 0.064(3) 0.017(3) 0.025(3) 0.006(3)
O4 0.046(4) 0.045(3) 0.064(3) 0.017(3) 0.025(3) 0.006(3)
C5 0.046(4) 0.045(3) 0.064(3) 0.017(3) 0.025(3) 0.006(3)

loop_
_atom_type_symbol
_atom_type_description
_atom_type_scat_dispersion_real
_atom_type_scat_dispersion_imag
_atom_type_scat_source
C C 0.0033 0.0016 'International Tables Vol C Tables 4.2.6.8 and 6.1.1.4'
H H 0.0000 0.0000 'International Tables Vol C Tables 4.2.6.8 and 6.1.1.4'
O O 0.0106 0.0060 'International Tables Vol C Tables 4.2.6.8 and 6.1.1.4'
Pb Pb -3.3944 10.1111 'International Tables Vol C Tables 4.2.6.8 and 6.1.1.4'

loop_
_geom_angle_atom_site_label_1
_geom_angle_atom_site_label_2
_geom_angle_atom_site_label_3
_geom_angle
_geom_angle_site_symmetry_1
_geom_angle_site_symmetry_3
O9 Pb1 O8 96.0(3) . 2_545
O9 Pb1 O1 68.8(3) . .
O8 Pb1 O1 94.0(3) 2_545 .
O9 Pb1 O2 118.4(3) . .
O8 Pb1 O2 96.6(3) 2_545 .
O1 Pb1 O2 50.3(3) . .
O9 Pb1 O6 69.9(3) . 3_565
O8 Pb1 O6 92.1(3) 2_545 3_565
O1 Pb1 O6 138.7(3) . 3_565
O2 Pb1 O6 167.1(3) . 3_565
O9 Pb1 Pb3 36.86(17) . .
O8 Pb1 Pb3 120.6(2) 2_545 .
O1 Pb1 Pb3 45.9(2) . .
O2 Pb1 Pb3 86.9(2) . .
O6 Pb1 Pb3 96.94(17) 3_565 .
O9 Pb2 O9 74.4(3) 3_565 .
O9 Pb2 O6 74.8(2) 3_565 .
O9 Pb2 O6 104.3(2) . .
O9 Pb2 O7 73.7(3) 3_565 2_545
O9 Pb2 O7 84.6(3) . 2_545
O6 Pb2 O7 143.5(3) . 2_545
O9 Pb2 O5 107.0(2) 3_565 .
O9 Pb2 O5 77.9(2) . .
O6 Pb2 O5 49.5(3) . .
O7 Pb2 O5 161.5(3) 2_545 .
O9 Pb3 O3 79.6(3) . 1_554
O9 Pb3 O5 82.8(3) . .
O3 Pb3 O5 151.5(3) 1_554 .
O9 Pb3 O1 66.2(3) . .
O3 Pb3 O1 71.8(3) 1_554 .
O5 Pb3 O1 80.6(3) . .
O9 Pb3 O7 74.1(3) . 4_575
O3 Pb3 O7 117.5(3) 1_554 4_575
O5 Pb3 O7 78.3(3) . 4_575
O1 Pb3 O7 136.9(3) . 4_575
O9 Pb3 Pb1 37.5(2) . .
O3 Pb3 Pb1 50.2(2) 1_554 .
O5 Pb3 Pb1 103.61(18) . .
O1 Pb3 Pb1 42.17(18) . .
O7 Pb3 Pb1 108.57(19) 4_575 .
Pb3 O9 Pb2 110.6(3) . 3_565
Pb3 O9 Pb1 105.7(3) . .
Pb2 O9 Pb1 117.3(3) 3_565 .
Pb3 O9 Pb2 108.6(3) . .
Pb2 O9 Pb2 105.6(3) 3_565 .
Pb1 O9 Pb2 108.8(3) . .
C13 O6 Pb2 100.0(8) . .
C13 O6 Pb1 132.2(7) . 3_565
Pb2 O6 Pb1 96.3(2) . 3_565
C1 O1 Pb1 99.6(9) . .
C1 O1 Pb3 131.9(8) . .
Pb1 O1 Pb3 91.9(2) . .
C13 O5 Pb3 123.8(7) . .
C13 O5 Pb2 88.5(7) . .
Pb3 O5 Pb2 90.0(3) . .
C14 C16 C20 119.7(11) . .
C14 C16 H16 120.1 . .
C20 C16 H16 120.1 . .
C1 O2 Pb1 88.8(8) . .
C2 C4 C6 118.1(12) . .
C2 C4 H4 121.0 . .
C6 C4 H4 121.0 . .
C14 C15 C18 118.5(12) . .
C14 C15 H15 120.7 . .
C18 C15 H15 120.7 . .
O6 C13 O5 121.7(12) . .
O6 C13 C14 120.7(11) . .
O5 C13 C14 117.5(10) . .
C16 C14 C15 121.4(12) . .
C16 C14 C13 118.4(10) . .
C15 C14 C13 120.1(12) . .
C6 C7 C8 122.2(11) . .
C6 C7 H7 118.9 . .
C8 C7 H7 118.9 . .
C8 C3 C2 121.1(13) . .
C8 C3 H3 119.5 . .
C2 C3 H3 119.5 . .
C7 C6 C4 120.7(12) . .
C7 C6 C5 118.6(11) . .
C4 C6 C5 119.9(12) . .
C4 C2 C3 121.1(10) . .
C4 C2 C1 120.7(12) . .
C3 C2 C1 118.1(13) . .
C3 C8 C7 116.7(12) . .
C3 C8 C9 123.8(12) . .
C7 C8 C9 119.4(11) . .
C19 C20 C16 118.0(13) . .
C19 C20 C21 124.4(12) . .
C16 C20 C21 117.5(11) . .
O2 C1 O1 121.2(12) . .
O2 C1 C2 120.2(13) . .
O1 C1 C2 118.5(13) . .
C24 C21 C20 112.6(12) . .
C24 C21 C23 105.7(12) . .
C20 C21 C23 110.0(13) . .
C24 C21 C22 109.4(14) . .
C20 C21 C22 111.2(11) . .
C23 C21 C22 107.6(12) . .
C9 C11 H11B 109.5 . .
C9 C11 H11C 109.5 . .
H11B C11 H11C 109.5 . .
C9 C11 H11A 109.5 . .
H11B C11 H11A 109.5 . .
H11C C11 H11A 109.5 . .
C10 C9 C8 112.5(11) . .
C10 C9 C12 108.1(13) . .
C8 C9 C12 109.1(11) . .
C10 C9 C11 111.0(12) . .
C8 C9 C11 108.2(12) . .
C12 C9 C11 107.8(11) . .
C9 C12 H12A 109.5 . .
C9 C12 H12C 109.5 . .
H12A C12 H12C 109.5 . .
C9 C12 H12B 109.5 . .
H12A C12 H12B 109.5 . .
H12C C12 H12B 109.5 . .
C21 C24 H24C 109.5 . .
C21 C24 H24A 109.5 . .
H24C C24 H24A 109.5 . .
C21 C24 H24B 109.5 . .
H24C C24 H24B 109.5 . .
H24A C24 H24B 109.5 . .
C9 C10 H10A 109.5 . .
C9 C10 H10C 109.5 . .
H10A C10 H10C 109.5 . .
C9 C10 H10B 109.5 . .
H10A C10 H10B 109.5 . .
H10C C10 H10B 109.5 . .
C21 C22 H22A 109.5 . .
C21 C22 H22B 109.5 . .
H22A C22 H22B 109.5 . .
C21 C22 H22C 109.5 . .
H22A C22 H22C 109.5 . .
H22B C22 H22C 109.5 . .
C21 C23 H23B 109.5 . .
C21 C23 H23C 109.5 . .
H23B C23 H23C 109.5 . .
C21 C23 H23A 109.5 . .
H23B C23 H23A 109.5 . .
H23C C23 H23A 109.5 . .
C19 C18 C15 119.7(11) . .
C19 C18 C17 120.1(11) . .
C15 C18 C17 120.0(12) . .
O7 C17 O8 122.0(12) . .
O7 C17 C18 118.7(12) . .
O8 C17 C18 119.3(13) . .
C20 C19 C18 122.6(12) . .
C20 C19 H19 118.7 . .
C18 C19 H19 118.7 . .
C17 O7 Pb3 159.0(8) . 4_576
C17 O7 Pb2 110.0(8) . 2
Pb3 O7 Pb2 90.3(3) 4_576 2
C17 O8 Pb1 130.8(8) . 2
C5 O3 Pb3 113.3(10) . 1_556
O3 C5 O4 121.3(14) . .
O3 C5 C6 117.5(13) . .
O4 C5 C6 120.9(12) . .

loop_
_geom_bond_atom_site_label_1
_geom_bond_atom_site_label_2
_geom_bond_distance
_geom_bond_site_symmetry_2
Pb1 O9 2.306(8) .
Pb1 O8 2.376(8) 2_545
Pb1 O1 2.452(8) .
Pb1 O2 2.688(9) .
Pb1 O6 2.742(7) 3_565
Pb1 Pb3 3.6496(7) .
Pb2 O9 2.279(7) 3_565
Pb2 O9 2.393(7) .
Pb2 O6 2.510(9) .
Pb2 O7 2.646(9) 2_545
Pb2 O5 2.744(8) .
Pb3 O9 2.274(7) .
Pb3 O3 2.403(10) 1_554
Pb3 O5 2.615(9) .
Pb3 O1 2.622(9) .
Pb3 O7 2.634(9) 4_575
O9 Pb2 2.279(7) 3_565
O6 C13 1.256(13) .
O6 Pb1 2.742(7) 3_565
O1 C1 1.268(17) .
O5 C13 1.277(15) .
C16 C14 1.378(17) .
C16 C20 1.417(17) .
C16 H16 0.9300 .
O2 C1 1.250(18) .
C4 C2 1.373(18) .
C4 C6 1.385(15) .
C4 H4 0.9300 .
C15 C14 1.384(15) .
C15 C18 1.402(16) .
C15 H15 0.9300 .
C13 C14 1.495(18) .
C7 C6 1.382(18) .
C7 C8 1.399(19) .
C7 H7 0.9300 .
C3 C8 1.378(16) .
C3 C2 1.413(17) .
C3 H3 0.9300 .
C6 C5 1.50(2) .
C2 C1 1.507(17) .
C8 C9 1.534(17) .
C20 C19 1.367(17) .
C20 C21 1.53(2) .
C21 C24 1.51(2) .
C21 C23 1.56(2) .
C21 C22 1.56(2) .
C11 C9 1.547(19) .
C11 H11B 0.9600 .
C11 H11C 0.9600 .
C11 H11A 0.9600 .
C9 C10 1.52(2) .
C9 C12 1.54(2) .
C12 H12A 0.9600 .
C12 H12C 0.9600 .
C12 H12B 0.9600 .
C24 H24C 0.9600 .
C24 H24A 0.9600 .
C24 H24B 0.9600 .
C10 H10A 0.9600 .
C10 H10C 0.9600 .
C10 H10B 0.9600 .
C22 H22A 0.9600 .
C22 H22B 0.9600 .
C22 H22C 0.9600 .
C23 H23B 0.9600 .
C23 H23C 0.9600 .
C23 H23A 0.9600 .
C18 C19 1.371(18) .
C18 C17 1.496(17) .
C17 O7 1.247(17) .
C17 O8 1.255(16) .
C19 H19 0.9300 .
O7 Pb3 2.634(9) 4_576
O7 Pb2 2.646(9) 2
O8 Pb1 2.376(8) 2
O3 C5 1.242(15) .
O3 Pb3 2.403(10) 1_556
O4 C5 1.285(18) .

loop_
_geom_torsion_atom_site_label_1
_geom_torsion_atom_site_label_2
_geom_torsion_atom_site_label_3
_geom_torsion_atom_site_label_4
_geom_torsion
_geom_torsion_site_symmetry_1
_geom_torsion_site_symmetry_4
O8 Pb1 Pb3 O9 -54.2(4) 2_545 .
O1 Pb1 Pb3 O9 -117.0(4) . .
O2 Pb1 Pb3 O9 -150.0(4) . .
O6 Pb1 Pb3 O9 42.4(3) 3_565 .
O9 Pb1 Pb3 O3 -134.7(4) . 1_554
O8 Pb1 Pb3 O3 171.1(4) 2_545 1_554
O1 Pb1 Pb3 O3 108.3(4) . 1_554
O2 Pb1 Pb3 O3 75.3(4) . 1_554
O6 Pb1 Pb3 O3 -92.3(3) 3_565 1_554
O9 Pb1 Pb3 O5 58.1(3) . .
O8 Pb1 Pb3 O5 3.8(3) 2_545 .
O1 Pb1 Pb3 O5 -58.9(4) . .
O2 Pb1 Pb3 O5 -91.9(3) . .
O6 Pb1 Pb3 O5 100.5(3) 3_565 .
O9 Pb1 Pb3 O1 117.0(4) . .
O8 Pb1 Pb3 O1 62.7(4) 2_545 .
O2 Pb1 Pb3 O1 -33.0(4) . .
O6 Pb1 Pb3 O1 159.4(4) 3_565 .
O9 Pb1 Pb3 O7 -23.9(4) . 4_575
O8 Pb1 Pb3 O7 -78.2(3) 2_545 4_575
O1 Pb1 Pb3 O7 -140.9(4) . 4_575
O2 Pb1 Pb3 O7 -173.9(3) . 4_575
O6 Pb1 Pb3 O7 18.5(3) 3_565 4_575
O3 Pb3 O9 Pb2 -94.2(4) 1_554 3_565
O5 Pb3 O9 Pb2 108.3(3) . 3_565
O1 Pb3 O9 Pb2 -168.7(4) . 3_565
O7 Pb3 O9 Pb2 28.5(3) 4_575 3_565
Pb1 Pb3 O9 Pb2 -127.9(5) . 3_565
O3 Pb3 O9 Pb1 33.7(3) 1_554 .
O5 Pb3 O9 Pb1 -123.7(3) . .
O1 Pb3 O9 Pb1 -40.8(3) . .
O7 Pb3 O9 Pb1 156.4(3) 4_575 .
O3 Pb3 O9 Pb2 150.4(3) 1_554 .
O5 Pb3 O9 Pb2 -7.1(3) . .
O1 Pb3 O9 Pb2 75.8(3) . .
O7 Pb3 O9 Pb2 -86.9(3) 4_575 .
Pb1 Pb3 O9 Pb2 116.6(4) . .
O8 Pb1 O9 Pb3 135.4(3) 2_545 .
O1 Pb1 O9 Pb3 43.3(3) . .
O2 Pb1 O9 Pb3 34.5(4) . .
O6 Pb1 O9 Pb3 -134.6(3) 3_565 .
O8 Pb1 O9 Pb2 -100.9(3) 2_545 3_565
O1 Pb1 O9 Pb2 167.1(4) . 3_565
O2 Pb1 O9 Pb2 158.3(3) . 3_565
O6 Pb1 O9 Pb2 -10.8(3) 3_565 3_565
Pb3 Pb1 O9 Pb2 123.8(5) . 3_565
O8 Pb1 O9 Pb2 18.9(3) 2_545 .
O1 Pb1 O9 Pb2 -73.1(3) . .
O2 Pb1 O9 Pb2 -81.9(4) . .
O6 Pb1 O9 Pb2 109.0(3) 3_565 .
Pb3 Pb1 O9 Pb2 -116.5(4) . .
O9 Pb2 O9 Pb3 118.6(4) 3_565 .
O6 Pb2 O9 Pb3 49.2(3) . .
O7 Pb2 O9 Pb3 -166.8(3) 2_545 .
O5 Pb2 O9 Pb3 6.9(3) . .
O9 Pb2 O9 Pb2 0.0 3_565 3_565
O6 Pb2 O9 Pb2 -69.4(3) . 3_565
O7 Pb2 O9 Pb2 74.6(3) 2_545 3_565
O5 Pb2 O9 Pb2 -111.7(3) . 3_565
O9 Pb2 O9 Pb1 -126.8(4) 3_565 .
O6 Pb2 O9 Pb1 163.8(3) . .
O7 Pb2 O9 Pb1 -52.2(3) 2_545 .
O5 Pb2 O9 Pb1 121.5(3) . .
O9 Pb2 O6 C13 -126.3(7) 3_565 .
O9 Pb2 O6 C13 -57.2(7) . .
O7 Pb2 O6 C13 -157.6(6) 2_545 .
O5 Pb2 O6 C13 2.8(6) . .
O9 Pb2 O6 Pb1 8.6(2) 3_565 3_565
O9 Pb2 O6 Pb1 77.7(3) . 3_565
O7 Pb2 O6 Pb1 -22.8(5) 2_545 3_565
O5 Pb2 O6 Pb1 137.7(4) . 3_565
O9 Pb1 O1 C1 -168.0(8) . .
O8 Pb1 O1 C1 97.1(8) 2_545 .
O2 Pb1 O1 C1 1.9(7) . .
O6 Pb1 O1 C1 -165.1(7) 3_565 .
Pb3 Pb1 O1 C1 -133.1(9) . .
O9 Pb1 O1 Pb3 -35.0(2) . .
O8 Pb1 O1 Pb3 -129.9(3) 2_545 .
O2 Pb1 O1 Pb3 134.9(5) . .
O6 Pb1 O1 Pb3 -32.0(5) 3_565 .
O9 Pb3 O1 C1 141.0(12) . .
O3 Pb3 O1 C1 54.6(12) 1_554 .
O5 Pb3 O1 C1 -132.8(12) . .
O7 Pb3 O1 C1 165.7(11) 4_575 .
Pb1 Pb3 O1 C1 104.7(12) . .
O9 Pb3 O1 Pb1 36.3(3) . .
O3 Pb3 O1 Pb1 -50.1(3) 1_554 .
O5 Pb3 O1 Pb1 122.5(3) . .
O7 Pb3 O1 Pb1 61.0(5) 4_575 .
O9 Pb3 O5 C13 -82.3(9) . .
O3 Pb3 O5 C13 -134.5(9) 1_554 .
O1 Pb3 O5 C13 -149.3(9) . .
O7 Pb3 O5 C13 -7.1(9) 4_575 .
Pb1 Pb3 O5 C13 -113.7(9) . .
O9 Pb3 O5 Pb2 5.9(2) . .
O3 Pb3 O5 Pb2 -46.3(7) 1_554 .
O1 Pb3 O5 Pb2 -61.1(3) . .
O7 Pb3 O5 Pb2 81.0(3) 4_575 .
Pb1 Pb3 O5 Pb2 -25.5(2) . .
O9 Pb2 O5 C13 48.9(7) 3_565 .
O9 Pb2 O5 C13 118.2(7) . .
O6 Pb2 O5 C13 -2.7(6) . .
O7 Pb2 O5 C13 138.4(9) 2_545 .
O9 Pb2 O5 Pb3 -75.0(3) 3_565 .
O9 Pb2 O5 Pb3 -5.7(2) . .
O6 Pb2 O5 Pb3 -126.6(4) . .
O7 Pb2 O5 Pb3 14.6(9) 2_545 .
O9 Pb1 O2 C1 8.8(9) . .
O8 Pb1 O2 C1 -91.7(8) 2_545 .
O1 Pb1 O2 C1 -1.9(7) . .
O6 Pb1 O2 C1 136.3(12) 3_565 .
Pb3 Pb1 O2 C1 28.7(8) . .
Pb2 O6 C13 O5 -5.4(12) . .
Pb1 O6 C13 O5 -113.5(11) 3_565 .
Pb2 O6 C13 C14 170.6(9) . .
Pb1 O6 C13 C14 62.5(15) 3_565 .
Pb3 O5 C13 O6 93.9(12) . .
Pb2 O5 C13 O6 4.9(10) . .
Pb3 O5 C13 C14 -82.3(12) . .
Pb2 O5 C13 C14 -171.3(9) . .
C20 C16 C14 C15 3.3(17) . .
C20 C16 C14 C13 -172.9(10) . .
C18 C15 C14 C16 -3.4(17) . .
C18 C15 C14 C13 172.8(10) . .
O6 C13 C14 C16 15.0(17) . .
O5 C13 C14 C16 -168.8(10) . .
O6 C13 C14 C15 -161.3(10) . .
O5 C13 C14 C15 14.9(16) . .
C8 C7 C6 C4 1.4(18) . .
C8 C7 C6 C5 171.5(11) . .
C2 C4 C6 C7 -1.6(17) . .
C2 C4 C6 C5 -171.6(11) . .
C6 C4 C2 C3 -0.3(17) . .
C6 C4 C2 C1 176.6(11) . .
C8 C3 C2 C4 2.5(18) . .
C8 C3 C2 C1 -174.5(11) . .
C2 C3 C8 C7 -2.6(18) . .
C2 C3 C8 C9 177.0(11) . .
C6 C7 C8 C3 0.7(18) . .
C6 C7 C8 C9 -178.9(11) . .
C14 C16 C20 C19 -1.3(17) . .
C14 C16 C20 C21 -178.2(11) . .
Pb1 O2 C1 O1 3.3(13) . .
Pb1 O2 C1 C2 179.5(11) . .
Pb1 O1 C1 O2 -3.7(14) . .
Pb3 O1 C1 O2 -105.0(14) . .
Pb1 O1 C1 C2 -179.9(9) . .
Pb3 O1 C1 C2 78.7(14) . .
C4 C2 C1 O2 177.5(12) . .
C3 C2 C1 O2 -5.5(18) . .
C4 C2 C1 O1 -6.2(18) . .
C3 C2 C1 O1 170.8(11) . .
C19 C20 C21 C24 14.4(19) . .
C16 C20 C21 C24 -168.9(12) . .
C19 C20 C21 C23 132.1(13) . .
C16 C20 C21 C23 -51.2(15) . .
C19 C20 C21 C22 -108.8(14) . .
C16 C20 C21 C22 67.8(15) . .
C3 C8 C9 C10 0.0(18) . .
C7 C8 C9 C10 179.6(12) . .
C3 C8 C9 C12 120.0(14) . .
C7 C8 C9 C12 -60.5(16) . .
C3 C8 C9 C11 -123.0(14) . .
C7 C8 C9 C11 56.6(16) . .
C14 C15 C18 C19 1.4(16) . .
C14 C15 C18 C17 -173.8(11) . .
C19 C18 C17 O7 158.6(12) . .
C15 C18 C17 O7 -26.2(18) . .
C19 C18 C17 O8 -22.1(18) . .
C15 C18 C17 O8 153.1(12) . .
C16 C20 C19 C18 -0.6(18) . .
C21 C20 C19 C18 176.1(12) . .
C15 C18 C19 C20 0.5(18) . .
C17 C18 C19 C20 175.7(11) . .
O8 C17 O7 Pb3 148.7(18) . 4_576
C18 C17 O7 Pb3 -32(3) . 4_576
O8 C17 O7 Pb2 -47.0(16) . 2
C18 C17 O7 Pb2 132.2(10) . 2
O7 C17 O8 Pb1 -27(2) . 2
C18 C17 O8 Pb1 153.3(9) . 2
Pb3 O3 C5 O4 13.4(17) 1_556 .
Pb3 O3 C5 C6 -160.9(9) 1_556 .
C7 C6 C5 O3 -13.8(18) . .
C4 C6 C5 O3 156.4(12) . .
C7 C6 C5 O4 171.9(12) . .
C4 C6 C5 O4 -17.9(19) . .
